data_2207181
loop_
_publ_author_name
'Zai-Gang Luo'
'De-Qing Shi'
'Xiang-Gao Meng '

_publ_section_title
;<i>cis</i>-Ethyl
 5-amino-1-[4-(4-chlorophenyl)-5,5-dimethyl-2-oxo-1,3,2-dioxaphosphinan-1-yl]-3-(6-chloro-3-pyridylmethylamino)-1<i>H</i>-pyrazole-4-carboxylate
;
_journal_coeditor_code CI6662
_journal_issue 11
_journal_name_full 'Acta Crystallographica Section E'
_journal_page_first o3679
_journal_page_last o3681
_journal_paper_doi 10.1107/S1600536805032484
_journal_volume 61
_journal_year 2005
_chemical_formula_iupac 'C23 H26 Cl2 N5 O5 P'
_chemical_formula_moiety 'C23 H26 Cl2 N5 O5 P'
_chemical_formula_sum 'C23 H26 Cl2 N5 O5 P'
_chemical_formula_weight 554.36
_chemical_name_systematic
;cis-Ethyl
5-amino-1-[4-chlorophenyl-3-(6-chloro-3-pyridylmethylamino)-5,5-dimethyl-2-oxo-
1,3,2-dioxaphosphinan-1-yl]pyrazole-4-carboxylate
;
_space_group_IT_number 14
_symmetry_cell_setting monoclinic
_symmetry_space_group_name_Hall '-P 2yn'
_symmetry_space_group_name_H-M 'P 1 21/n 1'
_atom_sites_solution_hydrogens geom
_atom_sites_solution_primary direct
_atom_sites_solution_secondary difmap
_cell_angle_alpha 90.00
_cell_angle_beta 107.198(2)
_cell_angle_gamma 90.00
_cell_formula_units_Z 4
_cell_length_a 12.4196(11)
_cell_length_b 12.1995(11)
_cell_length_c 17.5992(15)
_cell_measurement_reflns_used 5782
_cell_measurement_temperature 292(2)
_cell_measurement_theta_max 22.87
_cell_measurement_theta_min 2.39
_cell_volume 2547.3(4)
_computing_cell_refinement 'SAINT (Bruker, 2000)'
_computing_data_collection 'SMART (Bruker, 2000)'
_computing_data_reduction SAINT
_computing_molecular_graphics 'SHELXTL (Bruker, 1997)'
_computing_publication_material SHELXTL
_computing_structure_refinement 'SHELXL97 (Sheldrick, 1997)'
_computing_structure_solution 'SHELXS97 (Sheldrick, 1997)'
_diffrn_ambient_temperature 292(2)
_diffrn_measured_fraction_theta_full 0.993
_diffrn_measured_fraction_theta_max 0.993
_diffrn_measurement_device_type 'Bruker SMART CCD area-detector'
_diffrn_measurement_method '\f and \w'
_diffrn_radiation_monochromator graphite
_diffrn_radiation_source 'fine-focus sealed tube'
_diffrn_radiation_type MoK\a
_diffrn_radiation_wavelength 0.71073
_diffrn_reflns_av_R_equivalents 0.0311
_diffrn_reflns_av_sigmaI/netI 0.0332
_diffrn_reflns_limit_h_max 16
_diffrn_reflns_limit_h_min -16
_diffrn_reflns_limit_k_max 14
_diffrn_reflns_limit_k_min -15
_diffrn_reflns_limit_l_max 22
_diffrn_reflns_limit_l_min -22
_diffrn_reflns_number 21527
_diffrn_reflns_theta_full 27.50
_diffrn_reflns_theta_max 27.50
_diffrn_reflns_theta_min 1.78
_diffrn_standards_decay_% 0
_diffrn_standards_number 0
_exptl_absorpt_coefficient_mu 0.362
_exptl_absorpt_correction_T_max 0.9377
_exptl_absorpt_correction_T_min 0.8991
_exptl_absorpt_correction_type multi-scan
_exptl_absorpt_process_details '(SADABS; Bruker, 2000)'
_exptl_crystal_colour colourless
_exptl_crystal_density_diffrn 1.446
_exptl_crystal_density_method 'not measured'
_exptl_crystal_description Block
_exptl_crystal_F_000 1152
_exptl_crystal_size_max 0.30
_exptl_crystal_size_mid 0.20
_exptl_crystal_size_min 0.18
_refine_diff_density_max 0.303
_refine_diff_density_min -0.267
_refine_ls_extinction_method none
_refine_ls_goodness_of_fit_ref 1.022
_refine_ls_hydrogen_treatment constr
_refine_ls_matrix_type full
_refine_ls_number_parameters 328
_refine_ls_number_reflns 5812
_refine_ls_number_restraints 0
_refine_ls_restrained_S_all 1.022
_refine_ls_R_factor_all 0.0713
_refine_ls_R_factor_gt 0.0461
_refine_ls_shift/su_max 0.001
_refine_ls_shift/su_mean 0.000
_refine_ls_structure_factor_coef Fsqd
_refine_ls_weighting_details 'calc w=1/[\s^2^(Fo^2^)+(0.0617P)^2^+0.368P] where P=(Fo^2^+2Fc^2^)/3'
_refine_ls_weighting_scheme calc
_refine_ls_wR_factor_gt 0.1130
_refine_ls_wR_factor_ref 0.1268
_reflns_number_gt 3999
_reflns_number_total 5812
_reflns_threshold_expression I>2\s(I)
_cod_data_source_file ci6662.cif
_cod_data_source_block I
_cod_depositor_comments
;
The following automatic conversions were performed:
'_symmetry_cell_setting' value 'Monoclinic' changed to 'monoclinic'
according to '/home/saulius/struct/CIF-dictionaries/cif_core.dic'
dictionary named 'cif_core.dic' version 2.4.1 from 2010-06-29.

Automatic conversion script
Id: cif_fix_enum 1527 2010-12-29 10:47:43Z saulius 

The following automatic conversions were performed:

'_symmetry_cell_setting' value 'Monoclinic' changed to 'monoclinic'
according to /home/saulius/struct/CIF-dictionaries/cif_core.dic
dictionary named 'cif_core.dic' version 2.4.1 from 2010-06-29.

Automatic conversion script
Id: cif_fix_values 1715 2011-07-08 13:25:40Z adriana 
;
_cod_original_sg_symbol_H-M 'P 21/n'
_cod_database_code 2207181
_cod_database_fobs_code 2207181

loop_
_symmetry_equiv_pos_as_xyz
'x, y, z'
'-x+1/2, y+1/2, -z+1/2'
'-x, -y, -z'
'x-1/2, -y-1/2, z-1/2'

loop_
_atom_site_label
_atom_site_fract_x
_atom_site_fract_y
_atom_site_fract_z
_atom_site_U_iso_or_equiv
_atom_site_adp_type
_atom_site_calc_flag
_atom_site_refinement_flags
_atom_site_occupancy
_atom_site_type_symbol
C1 1.06761(18) 0.7043(2) 0.36768(13) 0.0610(6) Uani d . 1 C
C2 1.0501(2) 0.5940(2) 0.36607(15) 0.0700(7) Uani d . 1 C
H2 1.0952 0.5461 0.3477 0.084 Uiso calc R 1 H
C3 0.9637(2) 0.5561(2) 0.39242(15) 0.0640(6) Uani d . 1 C
H3 0.9494 0.4813 0.3921 0.077 Uiso calc R 1 H
C4 0.89754(17) 0.62823(17) 0.41939(12) 0.0488(5) Uani d . 1 C
C5 0.92332(19) 0.73703(18) 0.41740(14) 0.0572(6) Uani d . 1 C
H5 0.8794 0.7871 0.4349 0.069 Uiso calc R 1 H
C6 0.80286(19) 0.58806(19) 0.44928(14) 0.0592(6) Uani d . 1 C
H6A 0.7606 0.5333 0.4125 0.071 Uiso calc R 1 H
H6B 0.8353 0.5521 0.5001 0.071 Uiso calc R 1 H
C7 0.64604(17) 0.71098(18) 0.39535(12) 0.0486(5) Uani d . 1 C
C8 0.55524(16) 0.78234(17) 0.39665(12) 0.0468(5) Uani d . 1 C
C9 0.49503(16) 0.79750(17) 0.31806(12) 0.0448(5) Uani d . 1 C
C10 0.52539(18) 0.83047(18) 0.46267(12) 0.0505(5) Uani d . 1 C
C11 0.5914(2) 0.8615(2) 0.60365(14) 0.0681(7) Uani d . 1 C
H11A 0.5578 0.8096 0.6317 0.082 Uiso calc R 1 H
H11B 0.5428 0.9253 0.5902 0.082 Uiso calc R 1 H
C12 0.7045(2) 0.8938(3) 0.65389(16) 0.0940(10) Uani d . 1 C
H12A 0.7533 0.8311 0.6635 0.141 Uiso calc R 1 H
H12B 0.6993 0.9218 0.7036 0.141 Uiso calc R 1 H
H12C 0.7344 0.9494 0.6273 0.141 Uiso calc R 1 H
C13 0.57560(19) 0.56549(18) 0.10016(13) 0.0541(5) Uani d . 1 C
H13A 0.5292 0.5843 0.0470 0.065 Uiso calc R 1 H
H13B 0.5781 0.4862 0.1042 0.065 Uiso calc R 1 H
C14 0.69496(17) 0.60818(16) 0.11151(12) 0.0473(5) Uani d . 1 C
C15 0.7319(2) 0.56104(19) 0.04167(14) 0.0629(6) Uani d . 1 C
H15A 0.8064 0.5867 0.0453 0.094 Uiso calc R 1 H
H15B 0.6803 0.5847 -0.0078 0.094 Uiso calc R 1 H
H15C 0.7321 0.4824 0.0441 0.094 Uiso calc R 1 H
C16 0.7752(2) 0.57043(19) 0.19067(13) 0.0618(6) Uani d . 1 C
H16A 0.7512 0.6001 0.2335 0.093 Uiso calc R 1 H
H16B 0.8500 0.5955 0.1951 0.093 Uiso calc R 1 H
H16C 0.7748 0.4918 0.1932 0.093 Uiso calc R 1 H
C17 0.68698(16) 0.73341(15) 0.10412(11) 0.0429(4) Uani d . 1 C
H17 0.6377 0.7509 0.0508 0.052 Uiso calc R 1 H
C18 0.79555(15) 0.79676(16) 0.11654(11) 0.0418(4) Uani d . 1 C
C19 0.83358(16) 0.82185(17) 0.05196(12) 0.0473(5) Uani d . 1 C
H19 0.7932 0.7973 0.0016 0.057 Uiso calc R 1 H
C20 0.93045(17) 0.88279(18) 0.06135(13) 0.0545(5) Uani d . 1 C
H20 0.9563 0.8981 0.0180 0.065 Uiso calc R 1 H
C21 0.98784(18) 0.92036(18) 0.13579(14) 0.0558(5) Uani d . 1 C
C22 0.95201(18) 0.89758(19) 0.20090(13) 0.0576(6) Uani d . 1 C
H22 0.9921 0.9235 0.2510 0.069 Uiso calc R 1 H
C23 0.85580(17) 0.83580(17) 0.19092(12) 0.0506(5) Uani d . 1 C
H23 0.8310 0.8201 0.2347 0.061 Uiso calc R 1 H
Cl1 1.17870(6) 0.75548(8) 0.33639(5) 0.0925(3) Uani d . 1 Cl
Cl2 1.10930(6) 0.99888(7) 0.14842(5) 0.0940(3) Uani d . 1 Cl
N1 1.00751(17) 0.77686(17) 0.39191(12) 0.0650(5) Uani d . 1 N
N2 0.72573(15) 0.67033(16) 0.45914(10) 0.0613(5) Uani d . 1 N
H2A 0.7301 0.6940 0.5060 0.074 Uiso calc R 1 H
N3 0.64482(14) 0.68384(15) 0.32262(10) 0.0544(5) Uani d . 1 N
N4 0.54844(14) 0.73886(14) 0.27325(10) 0.0488(4) Uani d . 1 N
N5 0.40164(15) 0.85715(16) 0.28622(11) 0.0614(5) Uani d . 1 N
H5A 0.3725 0.8598 0.2354 0.074 Uiso calc R 1 H
H5B 0.3710 0.8926 0.3166 0.074 Uiso calc R 1 H
O1 0.43998(13) 0.88196(14) 0.45657(9) 0.0653(4) Uani d . 1 O
O2 0.60505(13) 0.81176(14) 0.53196(9) 0.0617(4) Uani d . 1 O
O3 0.42205(12) 0.79473(13) 0.13597(8) 0.0580(4) Uani d . 1 O
O4 0.52307(12) 0.60854(11) 0.15726(8) 0.0530(4) Uani d . 1 O
O5 0.63461(11) 0.77825(11) 0.16207(8) 0.0497(4) Uani d . 1 O
P1 0.52406(4) 0.73340(4) 0.17534(3) 0.04469(15) Uani d . 1 P

loop_
_atom_site_aniso_label
_atom_site_aniso_U_11
_atom_site_aniso_U_22
_atom_site_aniso_U_33
_atom_site_aniso_U_12
_atom_site_aniso_U_13
_atom_site_aniso_U_23
C1 0.0508(12) 0.0835(18) 0.0415(12) -0.0007(12) 0.0025(10) 0.0049(12)
C2 0.0682(15) 0.0751(19) 0.0674(16) 0.0164(13) 0.0212(13) -0.0038(13)
C3 0.0717(15) 0.0495(13) 0.0692(16) 0.0082(11) 0.0186(13) -0.0034(11)
C4 0.0511(11) 0.0483(12) 0.0390(11) 0.0047(9) 0.0011(9) -0.0006(9)
C5 0.0610(13) 0.0510(13) 0.0583(14) 0.0025(10) 0.0157(11) -0.0063(10)
C6 0.0614(13) 0.0585(14) 0.0534(13) 0.0084(11) 0.0102(11) 0.0089(11)
C7 0.0506(11) 0.0552(13) 0.0407(11) -0.0004(9) 0.0146(9) -0.0020(9)
C8 0.0501(11) 0.0498(12) 0.0443(12) -0.0037(9) 0.0195(9) -0.0036(9)
C9 0.0444(10) 0.0480(11) 0.0460(12) -0.0028(8) 0.0194(9) -0.0020(9)
C10 0.0546(12) 0.0552(13) 0.0455(12) -0.0064(10) 0.0207(10) -0.0039(10)
C11 0.0865(17) 0.0770(17) 0.0486(13) -0.0065(13) 0.0321(13) -0.0148(12)
C12 0.0842(19) 0.117(3) 0.0666(18) 0.0274(18) 0.0002(15) -0.0261(17)
C13 0.0707(14) 0.0477(12) 0.0495(12) -0.0098(10) 0.0263(11) -0.0098(10)
C14 0.0580(11) 0.0440(11) 0.0437(11) -0.0035(9) 0.0207(9) -0.0045(9)
C15 0.0785(15) 0.0565(14) 0.0634(15) -0.0039(12) 0.0359(13) -0.0130(11)
C16 0.0717(14) 0.0563(14) 0.0586(14) 0.0116(11) 0.0211(12) 0.0089(11)
C17 0.0480(10) 0.0485(11) 0.0334(10) -0.0017(8) 0.0137(8) -0.0019(8)
C18 0.0456(10) 0.0415(10) 0.0370(10) -0.0013(8) 0.0104(8) -0.0005(8)
C19 0.0515(11) 0.0519(12) 0.0375(11) -0.0026(9) 0.0116(9) -0.0003(9)
C20 0.0584(12) 0.0583(14) 0.0509(13) -0.0045(10) 0.0225(10) 0.0066(10)
C21 0.0507(11) 0.0537(13) 0.0602(14) -0.0107(10) 0.0119(10) -0.0010(11)
C22 0.0586(12) 0.0621(14) 0.0455(12) -0.0106(11) 0.0050(10) -0.0080(10)
C23 0.0574(12) 0.0568(13) 0.0373(11) -0.0044(10) 0.0135(9) -0.0015(9)
Cl1 0.0674(4) 0.1371(7) 0.0742(5) -0.0092(4) 0.0225(4) 0.0198(4)
Cl2 0.0732(4) 0.1061(6) 0.0955(6) -0.0431(4) 0.0139(4) 0.0043(4)
N1 0.0675(12) 0.0611(13) 0.0630(13) -0.0060(10) 0.0144(10) -0.0007(10)
N2 0.0621(11) 0.0792(14) 0.0407(10) 0.0140(10) 0.0124(9) -0.0003(9)
N3 0.0540(10) 0.0688(12) 0.0398(10) 0.0146(9) 0.0129(8) -0.0011(9)
N4 0.0471(9) 0.0597(11) 0.0403(10) 0.0094(8) 0.0139(8) -0.0007(8)
N5 0.0563(10) 0.0764(13) 0.0537(11) 0.0176(9) 0.0199(9) -0.0027(9)
O1 0.0626(9) 0.0806(11) 0.0590(10) 0.0092(8) 0.0276(8) -0.0092(8)
O2 0.0672(10) 0.0770(11) 0.0430(8) 0.0044(8) 0.0195(7) -0.0097(8)
O3 0.0535(8) 0.0704(10) 0.0477(9) 0.0055(7) 0.0115(7) 0.0060(7)
O4 0.0595(8) 0.0501(9) 0.0543(9) -0.0115(7) 0.0243(7) -0.0067(7)
O5 0.0551(8) 0.0454(8) 0.0550(9) -0.0061(6) 0.0260(7) -0.0091(6)
P1 0.0456(3) 0.0502(3) 0.0390(3) -0.0027(2) 0.0136(2) -0.0012(2)

loop_
_atom_type_symbol
_atom_type_description
_atom_type_scat_dispersion_real
_atom_type_scat_dispersion_imag
_atom_type_scat_source
C C 0.0033 0.0016 'International Tables Vol C Tables 4.2.6.8 and 6.1.1.4'
H H 0.0000 0.0000 'International Tables Vol C Tables 4.2.6.8 and 6.1.1.4'
N N 0.0061 0.0033 'International Tables Vol C Tables 4.2.6.8 and 6.1.1.4'
O O 0.0106 0.0060 'International Tables Vol C Tables 4.2.6.8 and 6.1.1.4'
Cl Cl 0.1484 0.1585 'International Tables Vol C Tables 4.2.6.8 and 6.1.1.4'
P P 0.1023 0.0942 'International Tables Vol C Tables 4.2.6.8 and 6.1.1.4'

loop_
_geom_angle_atom_site_label_1
_geom_angle_atom_site_label_2
_geom_angle_atom_site_label_3
_geom_angle
_geom_angle_publ_flag
N1 C1 C2 124.9(2) ?
N1 C1 Cl1 116.2(2) ?
C2 C1 Cl1 118.9(2) ?
C1 C2 C3 117.5(2) ?
C1 C2 H2 121.2 ?
C3 C2 H2 121.2 ?
C2 C3 C4 120.5(2) ?
C2 C3 H3 119.8 ?
C4 C3 H3 119.8 ?
C5 C4 C3 116.2(2) ?
C5 C4 C6 122.5(2) ?
C3 C4 C6 121.2(2) ?
N1 C5 C4 124.8(2) ?
N1 C5 H5 117.6 ?
C4 C5 H5 117.6 ?
N2 C6 C4 115.70(19) ?
N2 C6 H6A 108.4 ?
C4 C6 H6A 108.4 ?
N2 C6 H6B 108.4 ?
C4 C6 H6B 108.4 ?
H6A C6 H6B 107.4 ?
N3 C7 N2 120.63(19) ?
N3 C7 C8 112.69(18) ?
N2 C7 C8 126.65(19) ?
C9 C8 C7 105.22(17) ?
C9 C8 C10 124.14(19) ?
C7 C8 C10 130.6(2) ?
N5 C9 N4 123.18(18) ?
N5 C9 C8 129.60(18) ?
N4 C9 C8 107.22(17) ?
O1 C10 O2 124.04(19) ?
O1 C10 C8 124.5(2) ?
O2 C10 C8 111.46(18) ?
O2 C11 C12 107.3(2) ?
O2 C11 H11A 110.3 ?
C12 C11 H11A 110.3 ?
O2 C11 H11B 110.3 ?
C12 C11 H11B 110.3 ?
H11A C11 H11B 108.5 ?
C11 C12 H12A 109.5 ?
C11 C12 H12B 109.5 ?
H12A C12 H12B 109.5 ?
C11 C12 H12C 109.5 ?
H12A C12 H12C 109.5 ?
H12B C12 H12C 109.5 ?
O4 C13 C14 113.85(16) ?
O4 C13 H13A 108.8 ?
C14 C13 H13A 108.8 ?
O4 C13 H13B 108.8 ?
C14 C13 H13B 108.8 ?
H13A C13 H13B 107.7 ?
C16 C14 C13 111.29(17) ?
C16 C14 C17 112.75(17) ?
C13 C14 C17 107.01(17) ?
C16 C14 C15 110.30(18) ?
C13 C14 C15 105.92(17) ?
C17 C14 C15 109.29(16) ?
C14 C15 H15A 109.5 ?
C14 C15 H15B 109.5 ?
H15A C15 H15B 109.5 ?
C14 C15 H15C 109.5 ?
H15A C15 H15C 109.5 ?
H15B C15 H15C 109.5 ?
C14 C16 H16A 109.5 ?
C14 C16 H16B 109.5 ?
H16A C16 H16B 109.5 ?
C14 C16 H16C 109.5 ?
H16A C16 H16C 109.5 ?
H16B C16 H16C 109.5 ?
O5 C17 C18 105.56(14) ?
O5 C17 C14 110.06(15) ?
C18 C17 C14 117.65(17) ?
O5 C17 H17 107.7 ?
C18 C17 H17 107.7 ?
C14 C17 H17 107.7 ?
C23 C18 C19 118.57(18) ?
C23 C18 C17 121.41(17) ?
C19 C18 C17 119.93(17) ?
C20 C19 C18 121.05(19) ?
C20 C19 H19 119.5 ?
C18 C19 H19 119.5 ?
C21 C20 C19 118.8(2) ?
C21 C20 H20 120.6 ?
C19 C20 H20 120.6 ?
C20 C21 C22 121.6(2) ?
C20 C21 Cl2 119.38(18) ?
C22 C21 Cl2 119.05(17) ?
C21 C22 C23 119.08(19) ?
C21 C22 H22 120.5 ?
C23 C22 H22 120.5 ?
C22 C23 C18 120.89(19) ?
C22 C23 H23 119.6 ?
C18 C23 H23 119.6 ?
C1 N1 C5 116.0(2) ?
C7 N2 C6 120.51(18) ?
C7 N2 H2A 119.7 ?
C6 N2 H2A 119.7 ?
C7 N3 N4 103.93(16) ?
C9 N4 N3 110.94(16) ?
C9 N4 P1 130.28(14) ?
N3 N4 P1 118.51(12) ?
C9 N5 H5A 120.0 ?
C9 N5 H5B 120.0 ?
H5A N5 H5B 120.0 ?
C10 O2 C11 118.25(18) ?
C13 O4 P1 121.26(12) ?
C17 O5 P1 124.35(12) ?
O3 P1 O4 116.88(9) y
O3 P1 O5 115.40(9) y
O4 P1 O5 105.50(7) y
O3 P1 N4 109.80(9) y
O4 P1 N4 103.86(8) y
O5 P1 N4 104.06(8) y

loop_
_geom_bond_atom_site_label_1
_geom_bond_atom_site_label_2
_geom_bond_distance
C1 N1 1.308(3)
C1 C2 1.362(4)
C1 Cl1 1.745(2)
C2 C3 1.370(3)
C2 H2 0.93
C3 C4 1.380(3)
C3 H3 0.93
C4 C5 1.368(3)
C4 C6 1.505(3)
C5 N1 1.345(3)
C5 H5 0.93
C6 N2 1.433(3)
C6 H6A 0.97
C6 H6B 0.97
C7 N3 1.318(3)
C7 N2 1.352(3)
C7 C8 1.430(3)
C8 C9 1.377(3)
C8 C10 1.445(3)
C9 N5 1.343(3)
C9 N4 1.372(2)
C10 O1 1.210(2)
C10 O2 1.343(3)
C11 O2 1.454(3)
C11 C12 1.474(4)
C11 H11A 0.97
C11 H11B 0.97
C12 H12A 0.96
C12 H12B 0.96
C12 H12C 0.96
C13 O4 1.449(2)
C13 C14 1.528(3)
C13 H13A 0.97
C13 H13B 0.97
C14 C16 1.525(3)
C14 C17 1.534(3)
C14 C15 1.545(3)
C15 H15A 0.96
C15 H15B 0.96
C15 H15C 0.96
C16 H16A 0.96
C16 H16B 0.96
C16 H16C 0.96
C17 O5 1.468(2)
C17 C18 1.513(3)
C17 H17 0.98
C18 C23 1.386(3)
C18 C19 1.388(3)
C19 C20 1.382(3)
C19 H19 0.93
C20 C21 1.372(3)
C20 H20 0.93
C21 C22 1.375(3)
C21 Cl2 1.745(2)
C22 C23 1.379(3)
C22 H22 0.93
C23 H23 0.93
N2 H2A 0.86
N3 N4 1.422(2)
N4 P1 1.6604(17)
N5 H5A 0.86
N5 H5B 0.86
O3 P1 1.4581(15)
O4 P1 1.5554(15)
O5 P1 1.5584(13)

loop_
_geom_hbond_atom_site_label_D
_geom_hbond_atom_site_label_H
_geom_hbond_atom_site_label_A
_geom_hbond_site_symmetry_A
_geom_hbond_distance_DH
_geom_hbond_distance_HA
_geom_hbond_distance_DA
_geom_hbond_angle_DHA
_geom_hbond_publ_flag
C11 H11B O1 3_676 0.97 2.52 3.290(3) 136 y
C16 H16A N3 . 0.96 2.54 3.486(3) 167 y
N2 H2A O2 . 0.86 2.26 2.829(2) 124 y
N5 H5A O3 . 0.86 2.17 2.834(2) 134 y
N5 H5B O1 . 0.86 2.36 2.909(2) 122 y
C6 H6A Cg1 2_645 0.97 2.80 3.680(3) 152 y
C11 H11A Cg1 4_576 0.97 2.89 3.753(3) 149 y

loop_
_geom_torsion_atom_site_label_1
_geom_torsion_atom_site_label_2
_geom_torsion_atom_site_label_3
_geom_torsion_atom_site_label_4
_geom_torsion
N1 C1 C2 C3 -0.6(4)
Cl1 C1 C2 C3 178.77(18)
C1 C2 C3 C4 0.0(4)
C2 C3 C4 C5 0.4(3)
C2 C3 C4 C6 -179.4(2)
C3 C4 C5 N1 -0.5(3)
C6 C4 C5 N1 179.4(2)
C5 C4 C6 N2 13.2(3)
C3 C4 C6 N2 -166.9(2)
N3 C7 C8 C9 0.6(2)
N2 C7 C8 C9 -177.8(2)
N3 C7 C8 C10 179.7(2)
N2 C7 C8 C10 1.2(4)
C7 C8 C9 N5 179.8(2)
C10 C8 C9 N5 0.7(3)
C7 C8 C9 N4 -0.5(2)
C10 C8 C9 N4 -179.62(18)
C9 C8 C10 O1 6.1(3)
C7 C8 C10 O1 -172.8(2)
C9 C8 C10 O2 -173.37(18)
C7 C8 C10 O2 7.7(3)
O4 C13 C14 C16 64.7(2)
O4 C13 C14 C17 -58.9(2)
O4 C13 C14 C15 -175.43(17)
C16 C14 C17 O5 -66.1(2)
C13 C14 C17 O5 56.6(2)
C15 C14 C17 O5 170.85(16)
C16 C14 C17 C18 54.8(2)
C13 C14 C17 C18 177.50(16)
C15 C14 C17 C18 -68.2(2)
O5 C17 C18 C23 31.9(2)
C14 C17 C18 C23 -91.3(2)
O5 C17 C18 C19 -144.65(18)
C14 C17 C18 C19 92.1(2)
C23 C18 C19 C20 1.1(3)
C17 C18 C19 C20 177.80(18)
C18 C19 C20 C21 -1.3(3)
C19 C20 C21 C22 0.9(3)
C19 C20 C21 Cl2 -179.19(16)
C20 C21 C22 C23 -0.2(3)
Cl2 C21 C22 C23 179.80(17)
C21 C22 C23 C18 0.1(3)
C19 C18 C23 C22 -0.5(3)
C17 C18 C23 C22 -177.12(19)
C2 C1 N1 C5 0.6(3)
Cl1 C1 N1 C5 -178.79(16)
C4 C5 N1 C1 0.0(3)
N3 C7 N2 C6 -6.7(3)
C8 C7 N2 C6 171.6(2)
C4 C6 N2 C7 77.0(3)
N2 C7 N3 N4 178.07(19)
C8 C7 N3 N4 -0.5(2)
N5 C9 N4 N3 179.95(19)
C8 C9 N4 N3 0.2(2)
N5 C9 N4 P1 6.1(3)
C8 C9 N4 P1 -173.61(15)
C7 N3 N4 C9 0.1(2)
C7 N3 N4 P1 174.80(14)
O1 C10 O2 C11 -3.7(3)
C8 C10 O2 C11 175.73(18)
C12 C11 O2 C10 -143.2(2)
C14 C13 O4 P1 48.4(2)
C18 C17 O5 P1 -175.99(12)
C14 C17 O5 P1 -48.1(2)
C13 O4 P1 O3 99.66(16)
C13 O4 P1 O5 -30.10(17)
C13 O4 P1 N4 -139.25(15)
C17 O5 P1 O3 -99.29(16)
C17 O5 P1 O4 31.34(16)
C17 O5 P1 N4 140.35(15)
C9 N4 P1 O3 -6.5(2)
N3 N4 P1 O3 -179.92(14)
C9 N4 P1 O4 -132.18(18)
N3 N4 P1 O4 54.36(16)
C9 N4 P1 O5 117.61(19)
N3 N4 P1 O5 -55.86(16)

loop_
_cod_related_entry_id
_cod_related_entry_database
_cod_related_entry_code
1 ChemSpider 10602150
